data_4333690
loop_
_publ_author_name
'Nabanita Sadhukhan'
'Mithun Sarkar'
'Tapas Ghatak'
'S. M. Wahidur Rahaman'
'Leonard J. Barbour'
'Jitendra K. Bera'

_publ_contact_author_address 'Department of Chemistry, IIT Kanpur, Kanpur 208016, INDIA.'
_publ_contact_author_email jbera@iitk.ac.in
_publ_contact_author_fax '+ 91-512-2597436'
_publ_contact_author_name 'Jitendra K. Bera'
_publ_contact_author_phone '+ 91-512-2597336'
_publ_section_title
;
 Reactions of Acids with Naphthyridine-Functionalized Ferrocenes:
 Protonation and Metal Extrusion
;
_journal_name_full 'Inorganic Chemistry'
_journal_page_first 1432
_journal_page_last 1442
_journal_paper_doi 10.1021/ic302155e
_journal_volume 52
_journal_year 2013
_chemical_formula_moiety 'C40 H32 F6 Fe3 N4 O6'
_chemical_formula_sum 'C40 H32 F6 Fe3 N4 O6'
_chemical_formula_weight 946.25
_chemical_name_systematic
;
 ?
;
_space_group_IT_number 14
_symmetry_cell_setting monoclinic
_symmetry_space_group_name_Hall '-P 2yn'
_symmetry_space_group_name_H-M 'P 1 21/n 1'
_atom_sites_solution_hydrogens geom
_atom_sites_solution_primary direct
_atom_sites_solution_secondary difmap
_audit_creation_method SHELXL-97
_cell_angle_alpha 90.00
_cell_angle_beta 95.4850(10)
_cell_angle_gamma 90.00
_cell_formula_units_Z 2
_cell_length_a 10.8588(8)
_cell_length_b 9.2461(7)
_cell_length_c 18.2394(14)
_cell_measurement_temperature 100(2)
_cell_measurement_theta_max 26.94
_cell_measurement_theta_min 2.28
_cell_volume 1822.9(2)
_computing_cell_refinement 'Bruker SAINT'
_computing_data_collection 'Bruker APEX'
_computing_data_reduction 'Bruker SAINT'
_computing_molecular_graphics ORTEP
_computing_publication_material ciftab
_computing_structure_refinement 'SHELXL-97 (Sheldrick, 1997)'
_computing_structure_solution 'SHELXS-97 (Sheldrick, 1990)'
_diffrn_ambient_temperature 100(2)
_diffrn_measured_fraction_theta_full 0.977
_diffrn_measured_fraction_theta_max 0.977
_diffrn_measurement_device_type 'Bruker SMART APEX'
_diffrn_measurement_method 'omega scans'
_diffrn_radiation_monochromator graphite
_diffrn_radiation_source 'fine-focus sealed tube'
_diffrn_radiation_type MoK\a
_diffrn_radiation_wavelength 0.71073
_diffrn_reflns_av_R_equivalents 0.0455
_diffrn_reflns_av_sigmaI/netI 0.0447
_diffrn_reflns_limit_h_max 14
_diffrn_reflns_limit_h_min -14
_diffrn_reflns_limit_k_max 11
_diffrn_reflns_limit_k_min -12
_diffrn_reflns_limit_l_max 24
_diffrn_reflns_limit_l_min -24
_diffrn_reflns_number 15862
_diffrn_reflns_theta_full 28.31
_diffrn_reflns_theta_max 28.31
_diffrn_reflns_theta_min 2.24
_exptl_absorpt_coefficient_mu 1.265
_exptl_absorpt_correction_T_max 0.7344
_exptl_absorpt_correction_T_min 0.6876
_exptl_absorpt_correction_type empirical
_exptl_absorpt_process_details SADABS
_exptl_crystal_colour Red
_exptl_crystal_density_diffrn 1.724
_exptl_crystal_description Block
_exptl_crystal_F_000 960
_exptl_crystal_size_max 0.32
_exptl_crystal_size_mid 0.29
_exptl_crystal_size_min 0.26
_refine_diff_density_max 0.782
_refine_diff_density_min -0.549
_refine_diff_density_rms 0.110
_refine_ls_extinction_method none
_refine_ls_goodness_of_fit_ref 1.094
_refine_ls_hydrogen_treatment mixed
_refine_ls_matrix_type full
_refine_ls_number_parameters 276
_refine_ls_number_reflns 4437
_refine_ls_number_restraints 0
_refine_ls_restrained_S_all 1.094
_refine_ls_R_factor_all 0.0639
_refine_ls_R_factor_gt 0.0403
_refine_ls_shift/su_max 0.000
_refine_ls_shift/su_mean 0.000
_refine_ls_structure_factor_coef Fsqd
_refine_ls_weighting_details 'calc w=1/[\s^2^(Fo^2^)+(0.0493P)^2^+0.7008P] where P=(Fo^2^+2Fc^2^)/3'
_refine_ls_weighting_scheme calc
_refine_ls_wR_factor_gt 0.0926
_refine_ls_wR_factor_ref 0.1055
_reflns_number_gt 3393
_reflns_number_total 4437
_reflns_threshold_expression >2sigma(I)
_cod_data_source_file ic302155e_si_002_3.cif
_cod_data_source_block compound2
_cod_database_code 4333690

loop_
_symmetry_equiv_pos_as_xyz
'x, y, z'
'-x+1/2, y+1/2, -z+1/2'
'-x, -y, -z'
'x-1/2, -y-1/2, z-1/2'

loop_
_atom_site_label
_atom_site_type_symbol
_atom_site_fract_x
_atom_site_fract_y
_atom_site_fract_z
_atom_site_U_iso_or_equiv
_atom_site_adp_type
_atom_site_occupancy
_atom_site_symmetry_multiplicity
_atom_site_calc_flag
_atom_site_refinement_flags
Fe2 Fe 0.06751(3) 0.64402(4) 0.211306(18) 0.01684(11) Uani 1 1 d .
Fe1 Fe 0.5000 0.5000 0.0000 0.01855(13) Uani 1 2 d S
F1A F 0.67230(15) 0.71953(17) 0.21092(9) 0.0317(4) Uani 1 1 d .
O1W O 0.64964(17) 0.3500(2) 0.00667(12) 0.0220(4) Uani 1 1 d .
O2A O 0.51736(16) 0.52030(19) 0.11659(10) 0.0234(4) Uani 1 1 d .
N2 N 0.21315(18) 0.4369(2) 0.04949(11) 0.0174(4) Uani 1 1 d .
F2A F 0.70702(16) 0.53531(19) 0.28157(9) 0.0362(4) Uani 1 1 d .
F3A F 0.52148(15) 0.6137(2) 0.25723(10) 0.0412(5) Uani 1 1 d .
O1A O 0.69868(16) 0.4092(2) 0.15041(10) 0.0260(4) Uani 1 1 d .
C3 C 0.2336(2) 0.0505(3) 0.00132(14) 0.0230(5) Uani 1 1 d .
H3 H 0.1910 -0.0387 0.0045 0.028 Uiso 1 1 calc R
C8 C 0.1060(2) 0.4413(3) 0.07873(12) 0.0179(5) Uani 1 1 d .
C5 C 0.2539(2) 0.3079(3) 0.02518(13) 0.0177(5) Uani 1 1 d .
N1 N 0.36553(18) 0.3114(2) -0.00398(11) 0.0192(4) Uani 1 1 d .
C4 C 0.1847(2) 0.1784(3) 0.02889(13) 0.0192(5) Uani 1 1 d .
C10 C -0.0580(2) 0.6166(3) 0.12204(13) 0.0207(5) Uani 1 1 d .
H10 H -0.1269 0.5528 0.1190 0.025 Uiso 1 1 calc R
C9 C 0.0647(2) 0.5821(3) 0.10371(13) 0.0191(5) Uani 1 1 d .
C1 C 0.4052(2) 0.1881(3) -0.03165(14) 0.0218(5) Uani 1 1 d .
H1 H 0.4808 0.1903 -0.0539 0.026 Uiso 1 1 calc R
C7 C 0.0317(2) 0.3160(3) 0.08538(13) 0.0219(5) Uani 1 1 d .
H7 H -0.0443 0.3224 0.1070 0.026 Uiso 1 1 calc R
C1A C 0.6132(2) 0.4943(3) 0.15854(14) 0.0215(5) Uani 1 1 d .
C11 C -0.0576(2) 0.7628(3) 0.14549(14) 0.0231(5) Uani 1 1 d .
H11 H -0.1267 0.8142 0.1605 0.028 Uiso 1 1 calc R
C2A C 0.6280(2) 0.5892(3) 0.22823(15) 0.0258(6) Uani 1 1 d .
C15 C 0.2118(2) 0.6161(3) 0.29027(14) 0.0255(6) Uani 1 1 d .
H15 H 0.2967 0.6325 0.2846 0.031 Uiso 1 1 calc R
C13 C 0.1400(2) 0.7087(3) 0.11742(13) 0.0204(5) Uani 1 1 d .
H13 H 0.2255 0.7169 0.1107 0.025 Uiso 1 1 calc R
C2 C 0.3431(2) 0.0561(3) -0.03004(15) 0.0245(5) Uani 1 1 d .
H2A H 0.3762 -0.0283 -0.0504 0.029 Uiso 1 1 calc R
C12 C 0.0639(2) 0.8200(3) 0.14280(13) 0.0223(5) Uani 1 1 d .
H12 H 0.0895 0.9157 0.1557 0.027 Uiso 1 1 calc R
C18 C 0.0224(3) 0.5043(3) 0.29204(14) 0.0247(6) Uani 1 1 d .
H18 H -0.0412 0.4333 0.2876 0.030 Uiso 1 1 calc R
C16 C 0.1263(2) 0.7199(3) 0.31350(14) 0.0243(5) Uani 1 1 d .
H16 H 0.1442 0.8179 0.3259 0.029 Uiso 1 1 calc R
C20 C 0.0102(3) 0.6508(3) 0.31483(14) 0.0242(6) Uani 1 1 d .
H20 H -0.0634 0.6945 0.3286 0.029 Uiso 1 1 calc R
C6 C 0.0710(2) 0.1871(3) 0.06048(14) 0.0215(5) Uani 1 1 d .
H6 H 0.0220 0.1028 0.0643 0.026 Uiso 1 1 calc R
C14 C 0.1471(2) 0.4843(3) 0.27725(14) 0.0241(6) Uani 1 1 d .
H14 H 0.1816 0.3968 0.2612 0.029 Uiso 1 1 calc R
H2W H 0.672(3) 0.348(3) 0.050(2) 0.034(9) Uiso 1 1 d .
H1W H 0.698(3) 0.396(3) -0.0121(18) 0.032(9) Uiso 1 1 d .

loop_
_atom_site_aniso_label
_atom_site_aniso_U_11
_atom_site_aniso_U_22
_atom_site_aniso_U_33
_atom_site_aniso_U_23
_atom_site_aniso_U_13
_atom_site_aniso_U_12
Fe2 0.01499(18) 0.01908(19) 0.01630(19) -0.00008(13) 0.00072(13) 0.00027(13)
Fe1 0.0164(3) 0.0189(3) 0.0204(3) 0.00042(19) 0.00222(19) -0.00050(19)
F1A 0.0355(9) 0.0221(8) 0.0380(9) -0.0030(7) 0.0058(7) -0.0043(7)
O1W 0.0192(9) 0.0228(10) 0.0246(11) 0.0012(8) 0.0050(8) -0.0015(7)
O2A 0.0212(9) 0.0285(10) 0.0207(9) 0.0006(7) 0.0030(7) -0.0016(7)
N2 0.0175(10) 0.0204(10) 0.0141(9) 0.0008(8) 0.0006(7) -0.0022(8)
F2A 0.0429(10) 0.0367(10) 0.0264(9) 0.0009(7) -0.0096(7) -0.0021(8)
F3A 0.0263(9) 0.0644(13) 0.0344(10) -0.0145(9) 0.0118(7) -0.0056(8)
O1A 0.0224(9) 0.0272(10) 0.0286(10) 0.0018(8) 0.0033(7) -0.0005(8)
C3 0.0249(13) 0.0193(12) 0.0236(13) 0.0014(10) -0.0050(10) -0.0043(10)
C8 0.0182(12) 0.0223(12) 0.0126(11) 0.0016(9) -0.0020(9) -0.0026(10)
C5 0.0178(12) 0.0197(12) 0.0150(11) 0.0016(9) -0.0021(9) -0.0016(9)
N1 0.0192(10) 0.0209(11) 0.0174(10) 0.0008(8) 0.0006(8) -0.0007(8)
C4 0.0210(12) 0.0217(13) 0.0141(11) 0.0023(9) -0.0031(9) -0.0026(10)
C10 0.0174(12) 0.0268(13) 0.0173(12) 0.0006(10) -0.0018(9) -0.0011(10)
C9 0.0197(12) 0.0222(13) 0.0153(11) 0.0003(10) 0.0003(9) -0.0022(10)
C1 0.0210(13) 0.0204(13) 0.0237(13) -0.0007(10) 0.0011(10) 0.0000(10)
C7 0.0204(12) 0.0272(14) 0.0181(12) 0.0015(10) 0.0020(9) -0.0048(10)
C1A 0.0208(13) 0.0237(13) 0.0207(13) 0.0045(10) 0.0054(10) -0.0054(10)
C11 0.0212(13) 0.0267(14) 0.0209(13) 0.0026(10) -0.0010(10) 0.0057(10)
C2A 0.0222(13) 0.0279(14) 0.0276(14) -0.0009(11) 0.0047(10) -0.0040(11)
C15 0.0211(13) 0.0325(15) 0.0217(13) 0.0025(11) -0.0042(10) 0.0022(11)
C13 0.0209(12) 0.0240(13) 0.0169(12) 0.0005(10) 0.0044(9) -0.0035(10)
C2 0.0258(14) 0.0200(13) 0.0269(14) -0.0025(11) -0.0024(10) 0.0025(10)
C12 0.0263(13) 0.0220(13) 0.0180(12) 0.0026(10) -0.0005(10) 0.0010(10)
C18 0.0289(14) 0.0252(13) 0.0200(13) 0.0050(10) 0.0025(10) -0.0016(11)
C16 0.0311(14) 0.0238(13) 0.0170(12) -0.0009(10) -0.0026(10) 0.0006(11)
C20 0.0318(14) 0.0249(13) 0.0168(12) 0.0025(10) 0.0070(10) 0.0055(11)
C6 0.0211(13) 0.0221(13) 0.0206(12) 0.0019(10) -0.0014(9) -0.0078(10)
C14 0.0286(14) 0.0228(13) 0.0205(13) 0.0019(10) 0.0008(10) 0.0080(11)

loop_
_atom_type_symbol
_atom_type_description
_atom_type_scat_dispersion_real
_atom_type_scat_dispersion_imag
_atom_type_scat_source
C C 0.0033 0.0016 'International Tables Vol C Tables 4.2.6.8 and 6.1.1.4'
H H 0.0000 0.0000 'International Tables Vol C Tables 4.2.6.8 and 6.1.1.4'
N N 0.0061 0.0033 'International Tables Vol C Tables 4.2.6.8 and 6.1.1.4'
O O 0.0106 0.0060 'International Tables Vol C Tables 4.2.6.8 and 6.1.1.4'
Fe Fe 0.3463 0.8444 'International Tables Vol C Tables 4.2.6.8 and 6.1.1.4'
F F 0.0171 0.0103 'International Tables Vol C Tables 4.2.6.8 and 6.1.1.4'

loop_
_geom_angle_atom_site_label_1
_geom_angle_atom_site_label_2
_geom_angle_atom_site_label_3
_geom_angle
_geom_angle_site_symmetry_1
_geom_angle_site_symmetry_3
C16 Fe2 C10 154.41(10) . .
C16 Fe2 C15 40.98(10) . .
C10 Fe2 C15 163.41(11) . .
C16 Fe2 C9 161.97(10) . .
C10 Fe2 C9 41.37(9) . .
C15 Fe2 C9 125.64(10) . .
C16 Fe2 C13 123.67(10) . .
C10 Fe2 C13 69.41(10) . .
C15 Fe2 C13 107.31(11) . .
C9 Fe2 C13 41.19(10) . .
C16 Fe2 C14 68.40(11) . .
C10 Fe2 C14 126.43(11) . .
C15 Fe2 C14 40.53(11) . .
C9 Fe2 C14 109.25(10) . .
C13 Fe2 C14 122.02(10) . .
C16 Fe2 C20 40.61(11) . .
C10 Fe2 C20 120.15(11) . .
C15 Fe2 C20 68.48(11) . .
C9 Fe2 C20 156.67(11) . .
C13 Fe2 C20 160.29(10) . .
C14 Fe2 C20 68.13(10) . .
C16 Fe2 C11 119.01(11) . .
C10 Fe2 C11 40.65(10) . .
C15 Fe2 C11 154.76(11) . .
C9 Fe2 C11 68.81(10) . .
C13 Fe2 C11 68.78(10) . .
C14 Fe2 C11 162.49(11) . .
C20 Fe2 C11 106.37(10) . .
C16 Fe2 C12 105.71(11) . .
C10 Fe2 C12 68.84(10) . .
C15 Fe2 C12 119.97(11) . .
C9 Fe2 C12 68.84(10) . .
C13 Fe2 C12 40.75(10) . .
C14 Fe2 C12 156.19(11) . .
C20 Fe2 C12 123.29(10) . .
C11 Fe2 C12 40.77(10) . .
C16 Fe2 C18 68.64(11) . .
C10 Fe2 C18 107.92(11) . .
C15 Fe2 C18 68.52(11) . .
C9 Fe2 C18 122.02(10) . .
C13 Fe2 C18 157.46(11) . .
C14 Fe2 C18 40.51(11) . .
C20 Fe2 C18 40.74(10) . .
C11 Fe2 C18 124.64(11) . .
C12 Fe2 C18 160.86(11) . .
O2A Fe1 O2A 180.00(10) . 3_665
O2A Fe1 O1W 89.65(7) . 3_665
O2A Fe1 O1W 90.35(7) 3_665 3_665
O2A Fe1 O1W 90.35(7) . .
O2A Fe1 O1W 89.65(7) 3_665 .
O1W Fe1 O1W 180.0 3_665 .
O2A Fe1 N1 95.46(7) . .
O2A Fe1 N1 84.54(7) 3_665 .
O1W Fe1 N1 90.79(7) 3_665 .
O1W Fe1 N1 89.21(7) . .
O2A Fe1 N1 84.54(7) . 3_665
O2A Fe1 N1 95.46(7) 3_665 3_665
O1W Fe1 N1 89.21(7) 3_665 3_665
O1W Fe1 N1 90.79(7) . 3_665
N1 Fe1 N1 180.00(7) . 3_665
C1A O2A Fe1 125.63(16) . .
C8 N2 C5 118.9(2) . .
C2 C3 C4 119.3(2) . .
N2 C8 C7 122.3(2) . .
N2 C8 C9 117.3(2) . .
C7 C8 C9 120.3(2) . .
N2 C5 N1 115.7(2) . .
N2 C5 C4 122.3(2) . .
N1 C5 C4 122.0(2) . .
C1 N1 C5 117.2(2) . .
C1 N1 Fe1 115.97(16) . .
C5 N1 Fe1 126.55(16) . .
C3 C4 C6 124.5(2) . .
C3 C4 C5 118.2(2) . .
C6 C4 C5 117.3(2) . .
C11 C10 C9 107.8(2) . .
C11 C10 Fe2 69.99(14) . .
C9 C10 Fe2 69.49(13) . .
C13 C9 C10 107.6(2) . .
C13 C9 C8 126.4(2) . .
C10 C9 C8 125.9(2) . .
C13 C9 Fe2 69.41(14) . .
C10 C9 Fe2 69.13(13) . .
C8 C9 Fe2 124.88(17) . .
N1 C1 C2 124.3(2) . .
C6 C7 C8 119.2(2) . .
O1A C1A O2A 129.6(2) . .
O1A C1A C2A 116.2(2) . .
O2A C1A C2A 114.2(2) . .
C10 C11 C12 108.6(2) . .
C10 C11 Fe2 69.36(14) . .
C12 C11 Fe2 69.80(14) . .
F2A C2A F3A 107.2(2) . .
F2A C2A F1A 106.7(2) . .
F3A C2A F1A 106.5(2) . .
F2A C2A C1A 113.6(2) . .
F3A C2A C1A 113.4(2) . .
F1A C2A C1A 109.1(2) . .
C14 C15 C16 107.6(2) . .
C14 C15 Fe2 69.84(15) . .
C16 C15 Fe2 69.35(14) . .
C12 C13 C9 107.9(2) . .
C12 C13 Fe2 69.93(14) . .
C9 C13 Fe2 69.40(13) . .
C3 C2 C1 118.9(2) . .
C13 C12 C11 108.1(2) . .
C13 C12 Fe2 69.32(14) . .
C11 C12 Fe2 69.44(14) . .
C14 C18 C20 107.2(2) . .
C14 C18 Fe2 69.36(14) . .
C20 C18 Fe2 69.31(14) . .
C20 C16 C15 107.9(2) . .
C20 C16 Fe2 70.03(15) . .
C15 C16 Fe2 69.67(14) . .
C16 C20 C18 108.4(2) . .
C16 C20 Fe2 69.36(14) . .
C18 C20 Fe2 69.95(14) . .
C7 C6 C4 120.0(2) . .
C15 C14 C18 108.9(2) . .
C15 C14 Fe2 69.63(15) . .
C18 C14 Fe2 70.13(14) . .

loop_
_geom_bond_atom_site_label_1
_geom_bond_atom_site_label_2
_geom_bond_distance
_geom_bond_site_symmetry_2
Fe2 C16 2.036(3) .
Fe2 C10 2.037(2) .
Fe2 C15 2.040(3) .
Fe2 C9 2.042(2) .
Fe2 C13 2.042(2) .
Fe2 C14 2.043(3) .
Fe2 C20 2.045(2) .
Fe2 C11 2.045(3) .
Fe2 C12 2.050(3) .
Fe2 C18 2.053(3) .
Fe1 O2A 2.1251(18) .
Fe1 O2A 2.1251(18) 3_665
Fe1 O1W 2.1312(18) 3_665
Fe1 O1W 2.1312(18) .
Fe1 N1 2.271(2) .
Fe1 N1 2.271(2) 3_665
F1A C2A 1.346(3) .
O2A C1A 1.254(3) .
N2 C8 1.326(3) .
N2 C5 1.361(3) .
F2A C2A 1.331(3) .
F3A C2A 1.337(3) .
O1A C1A 1.237(3) .
C3 C2 1.369(4) .
C3 C4 1.408(4) .
C8 C7 1.423(3) .
C8 C9 1.463(3) .
C5 N1 1.370(3) .
C5 C4 1.418(3) .
N1 C1 1.334(3) .
C4 C6 1.414(3) .
C10 C11 1.418(4) .
C10 C9 1.441(3) .
C9 C13 1.436(3) .
C1 C2 1.396(4) .
C7 C6 1.358(4) .
C1A C2A 1.540(4) .
C11 C12 1.426(4) .
C15 C14 1.414(4) .
C15 C16 1.427(4) .
C13 C12 1.425(3) .
C18 C14 1.418(4) .
C18 C20 1.427(4) .
C16 C20 1.416(4) .
